data_4100866
loop_
_publ_author_name
'Arthur J. Esswein'
'Adam S. Veige'
'Daniel G.Nocera'

_journal_name_full 'Journal of the American Chemical Society'
_journal_year 2005
_chemical_formula_sum 'C46.25 H52 Cl2 F36 Ir2 O12 P6'
_chemical_formula_weight 2125.00
_space_group_IT_number 2
_symmetry_cell_setting triclinic
_symmetry_space_group_name_Hall '-P 1'
_symmetry_space_group_name_H-M 'P -1'
_cell_angle_alpha 91.330(2)
_cell_angle_beta 102.312(2)
_cell_angle_gamma 90.810(2)
_cell_formula_units_Z 4
_cell_length_a 12.2242(12)
_cell_length_b 21.880(2)
_cell_length_c 27.148(3)
_cell_measurement_temperature 100(2)
_cell_volume 7090.9(12)
_diffrn_ambient_temperature 100(2)
_exptl_crystal_density_diffrn 1.991
_exptl_crystal_density_meas 0
_cod_depositor_comments
;
The following automatic conversions were performed:
'_symmetry_cell_setting' value 'Triclinic' changed to 'triclinic'
according to '/home/saulius/struct/CIF-dictionaries/cif_core.dic'
dictionary named 'cif_core.dic' version 2.4.1 from 2010-06-29.

Automatic conversion script
Id: cif_fix_enum 1527 2010-12-29 10:47:43Z saulius 
;
_cod_database_code 4100866

loop_
_symmetry_equiv_pos_as_xyz
'x, y, z'
'-x, -y, -z'

loop_
_atom_site_label
_atom_site_type_symbol
_atom_site_fract_x
_atom_site_fract_y
_atom_site_fract_z
_atom_site_U_iso_or_equiv
_atom_site_adp_type
_atom_site_occupancy
_atom_site_symmetry_multiplicity
_atom_site_calc_flag
_atom_site_refinement_flags
_atom_site_disorder_assembly
_atom_site_disorder_group
Ir1 Ir 0.944896(19) 0.263019(11) 0.138573(9) 0.02070(7) Uani 1 1 d . . .
Ir2 Ir 0.736353(19) 0.215980(11) 0.186511(9) 0.02068(7) Uani 1 1 d . C .
Ir3 Ir 0.758752(18) 0.298056(10) 0.619928(8) 0.01663(6) Uani 1 1 d . . .
Ir4 Ir 0.963291(18) 0.260728(10) 0.605872(9) 0.01797(6) Uani 1 1 d . . .
Cl1 Cl 0.90814(15) 0.36752(8) 0.11656(7) 0.0346(4) Uani 1 1 d . . .
Cl2 Cl 0.80499(16) 0.20812(8) 0.27566(6) 0.0353(4) Uani 1 1 d . . .
Cl3 Cl 0.93535(12) 0.33955(6) 0.67229(5) 0.0202(3) Uani 1 1 d . . .
Cl4 Cl 1.17068(12) 0.25940(7) 0.62072(7) 0.0289(4) Uani 1 1 d . . .
P1 P 0.99399(13) 0.30454(7) 0.21662(6) 0.0210(3) Uani 1 1 d . . .
P2 P 1.01525(13) 0.17493(7) 0.16011(6) 0.0217(3) Uani 1 1 d . . .
P3 P 0.83681(14) 0.24111(8) 0.06157(6) 0.0243(4) Uani 1 1 d . . .
P4 P 0.73926(13) 0.31645(7) 0.20642(6) 0.0220(3) Uani 1 1 d . . .
P6 P 0.63835(13) 0.22525(8) 0.11061(6) 0.0226(3) Uani 1 1 d . . .
P7 P 0.75155(13) 0.22772(7) 0.67981(6) 0.0211(3) Uani 1 1 d . . .
P8 P 0.65810(12) 0.24437(7) 0.55803(6) 0.0177(3) Uani 1 1 d . . .
P9 P 0.76064(12) 0.38432(7) 0.57255(6) 0.0172(3) Uani 1 1 d . . .
P10 P 0.97087(13) 0.18708(7) 0.66611(7) 0.0234(4) Uani 1 1 d . . .
P11 P 0.87807(13) 0.20177(7) 0.54446(6) 0.0199(3) Uani 1 1 d . . .
P12 P 0.97105(12) 0.34130(7) 0.55269(6) 0.0165(3) Uani 1 1 d . . .
O1 O 1.0847(3) 0.3603(2) 0.22822(17) 0.0271(10) Uani 1 1 d . E .
O2 O 1.0413(4) 0.25761(19) 0.26044(16) 0.0260(10) Uani 1 1 d . . .
O3 O 1.1443(4) 0.18488(19) 0.18918(16) 0.0254(10) Uani 1 1 d . . .
O4 O 1.0235(4) 0.1215(2) 0.11879(16) 0.0268(10) Uani 1 1 d . . .
O5 O 0.8537(4) 0.2789(2) 0.01338(17) 0.0350(11) Uani 1 1 d . . .
O6 O 0.8245(4) 0.1717(2) 0.04063(16) 0.0297(10) Uani 1 1 d . G .
O7 O 0.6891(4) 0.36018(19) 0.16086(17) 0.0289(10) Uani 1 1 d . . .
O8 O 0.6808(4) 0.3407(2) 0.25074(18) 0.0326(11) Uani 1 1 d . . .
O9 O 0.7761(4) 0.0827(2) 0.12985(17) 0.0295(10) Uani 1 1 d . C .
O10 O 0.7833(4) 0.0697(2) 0.22265(19) 0.0337(11) Uani 1 1 d . C .
O11 O 0.5264(3) 0.2621(2) 0.11344(17) 0.0289(10) Uani 1 1 d . . .
O12 O 0.5898(3) 0.1665(2) 0.07498(16) 0.0280(10) Uani 1 1 d . . .
O13 O 0.6291(4) 0.2027(2) 0.68205(17) 0.0277(10) Uani 1 1 d . . .
O14 O 0.8039(4) 0.25055(19) 0.73675(16) 0.0255(10) Uani 1 1 d . . .
O15 O 0.5470(3) 0.26837(18) 0.52181(15) 0.0202(9) Uani 1 1 d . . .
O16 O 0.6185(3) 0.17922(19) 0.57560(16) 0.0242(9) Uani 1 1 d . . .
O17 O 0.7303(3) 0.44678(18) 0.60124(16) 0.0233(9) Uani 1 1 d . . .
O18 O 0.6509(3) 0.38616(19) 0.52685(15) 0.0215(9) Uani 1 1 d . . .
O19 O 1.0221(4) 0.12132(19) 0.65742(18) 0.0297(11) Uani 1 1 d . . .
O20 O 1.0320(4) 0.2053(2) 0.72291(17) 0.0297(10) Uani 1 1 d . . .
O21 O 0.8546(3) 0.13433(18) 0.56399(16) 0.0236(9) Uani 1 1 d . . .
O22 O 0.9279(3) 0.18635(19) 0.49562(16) 0.0248(10) Uani 1 1 d . . .
O23 O 0.9690(3) 0.31441(18) 0.49619(16) 0.0223(9) Uani 1 1 d . . .
O24 O 1.0928(3) 0.37443(18) 0.55919(16) 0.0222(9) Uani 1 1 d . . .
C1 C 0.8796(5) 0.3455(3) 0.2351(3) 0.0250(14) Uani 1 1 d . . .
H1A H 0.8851 0.3889 0.2263 0.030 Uiso 1 1 calc R . .
H1B H 0.8896 0.3441 0.2723 0.030 Uiso 1 1 calc R . .
C2 C 0.69434(12) 0.26594(6) 0.06310(5) 0.0260(14) Uani 1 1 d . . .
H2C H 0.6957 0.3104 0.0707 0.031 Uiso 1 1 calc R . .
H2D H 0.6448 0.2583 0.0295 0.031 Uiso 1 1 calc R . .
C23 C 0.83008(12) 0.02603(6) 0.12361(5) 0.0428(19) Uani 1 1 d RD . .
H23A H 0.8582 0.0076 0.1568 0.051 Uiso 1 1 calc R A 1
H23B H 0.8942 0.0330 0.1073 0.051 Uiso 1 1 calc R B 1
C24A C 0.74454(12) -0.01544(6) 0.09115(5) 0.029(3) Uiso 0.612(10) 1 d PRD C 1
F26A F 0.71998(12) 0.00928(6) 0.04438(5) 0.086(4) Uiso 0.612(10) 1 d PRD C 1
F27A F 0.79244(12) -0.06958(6) 0.08498(5) 0.032(2) Uiso 0.612(10) 1 d PRD C 1
F28A F 0.64613(12) -0.02144(6) 0.09856(5) 0.060(3) Uiso 0.612(10) 1 d PR C 1
C24B C 0.77309(12) -0.03128(6) 0.10709(5) 0.097(10) Uiso 0.388(10) 1 d PRD C 2
F26B F 0.66233(12) -0.00968(6) 0.06731(5) 0.059(4) Uiso 0.388(10) 1 d PRD C 2
F28B F 0.71882(12) -0.04391(6) 0.14453(5) 0.081(5) Uiso 0.388(10) 1 d PR C 2
F27B F 0.79052(12) -0.07414(6) 0.08021(5) 0.156(13) Uiso 0.388(10) 1 d PRD C 2
P5 P 0.80288(12) 0.12053(6) 0.18260(5) 0.0238(4) Uani 1 1 d R . .
C3 C 0.95749(12) 0.12536(6) 0.20169(5) 0.0241(14) Uani 1 1 d R C .
H3A H 0.9795 0.1415 0.2368 0.029 Uiso 1 1 d R . .
H3B H 0.9885 0.0839 0.2004 0.029 Uiso 1 1 d R . .
C4 C 0.8374(5) 0.1615(3) 0.6784(3) 0.0266(14) Uani 1 1 d . . .
H4A H 0.8000 0.1321 0.6516 0.032 Uiso 1 1 calc R . .
H4B H 0.8492 0.1408 0.7111 0.032 Uiso 1 1 calc R . .
C5 C 0.7399(5) 0.2255(3) 0.5111(2) 0.0215(13) Uani 1 1 d . . .
H5A H 0.7472 0.2617 0.4907 0.026 Uiso 1 1 calc R . .
H5B H 0.7024 0.1921 0.4883 0.026 Uiso 1 1 calc R . .
C6 C 0.8803(5) 0.3993(3) 0.5521(2) 0.0177(12) Uani 1 1 d . . .
H6A H 0.8589 0.4137 0.5171 0.021 Uiso 1 1 calc R . .
H6B H 0.9207 0.4336 0.5731 0.021 Uiso 1 1 calc R . .
C7 C 1.1851(6) 0.3552(3) 0.2092(3) 0.0386(18) Uani 1 1 d . . .
H7A H 1.1675 0.3386 0.1741 0.046 Uiso 1 1 calc R D 1
H7B H 1.2378 0.3274 0.2302 0.046 Uiso 1 1 calc R D 1
C8 C 1.2353(6) 0.4172(4) 0.2111(3) 0.044(2) Uani 1 1 d . E 1
C9 C 1.0617(6) 0.2736(3) 0.3132(2) 0.0329(16) Uani 1 1 d . . .
H9A H 0.9948 0.2637 0.3268 0.039 Uiso 1 1 calc R . .
H9B H 1.0785 0.3180 0.3185 0.039 Uiso 1 1 calc R . .
C10 C 1.1583(7) 0.2381(4) 0.3390(3) 0.0438(19) Uani 1 1 d . . .
C11 C 1.0748(6) 0.1317(3) 0.0773(3) 0.0321(16) Uani 1 1 d . . .
H11A H 1.1393 0.1606 0.0871 0.039 Uiso 1 1 calc R . .
H11B H 1.0206 0.1486 0.0487 0.039 Uiso 1 1 calc R . .
C12 C 1.1131(7) 0.0692(4) 0.0632(3) 0.050(2) Uani 1 1 d . . .
C13 C 1.2113(6) 0.1381(3) 0.2149(3) 0.0341(16) Uani 1 1 d . . .
H13A H 1.1941 0.0986 0.1962 0.041 Uiso 1 1 calc R . .
H13B H 1.1964 0.1337 0.2491 0.041 Uiso 1 1 calc R . .
C14 C 1.3310(6) 0.1565(4) 0.2183(3) 0.044(2) Uani 1 1 d . . .
C15 C 0.9568(7) 0.3124(4) 0.0117(3) 0.047(2) Uani 1 1 d . . .
H15A H 1.0121 0.3083 0.0438 0.056 Uiso 1 1 calc R . .
H15B H 0.9413 0.3563 0.0064 0.056 Uiso 1 1 calc R . .
C16 C 1.0015(7) 0.2862(5) -0.0307(3) 0.060(3) Uani 1 1 d . . .
C17 C 0.7420(6) 0.1519(4) -0.0029(3) 0.048(2) Uani 1 1 d D . .
H17A H 0.7206 0.1867 -0.0253 0.058 Uiso 1 1 calc R F 1
H17B H 0.6741 0.1366 0.0077 0.058 Uiso 1 1 calc R F 1
C19 C 0.6943(6) 0.4251(3) 0.1648(3) 0.0329(16) Uani 1 1 d . . .
H19A H 0.7677 0.4406 0.1601 0.040 Uiso 1 1 calc R . .
H19B H 0.6837 0.4393 0.1983 0.040 Uiso 1 1 calc R . .
C20 C 0.6021(6) 0.4472(3) 0.1241(3) 0.0426(19) Uani 1 1 d . . .
C21 C 0.5705(5) 0.3195(4) 0.2524(3) 0.0340(16) Uani 1 1 d . . .
H21A H 0.5708 0.2754 0.2598 0.041 Uiso 1 1 calc R . .
H21B H 0.5185 0.3258 0.2197 0.041 Uiso 1 1 calc R . .
C22 C 0.5364(7) 0.3549(5) 0.2922(4) 0.062(3) Uani 1 1 d . . .
C25 C 0.6975(6) 0.0717(3) 0.2499(3) 0.0401(18) Uani 1 1 d . . .
H25A H 0.6505 0.1077 0.2402 0.048 Uiso 1 1 calc R C .
H25B H 0.7305 0.0754 0.2865 0.048 Uiso 1 1 calc R . .
C26 C 0.6281(7) 0.0150(3) 0.2389(3) 0.0430(19) Uani 1 1 d . C .
C27 C 0.4498(6) 0.2832(3) 0.0696(3) 0.0363(17) Uani 1 1 d . . .
H27A H 0.4461 0.2541 0.0408 0.044 Uiso 1 1 calc R . .
H27B H 0.4745 0.3237 0.0600 0.044 Uiso 1 1 calc R . .
C28 C 0.3374(6) 0.2875(4) 0.0831(3) 0.045(2) Uani 1 1 d . . .
C29 C 0.5245(6) 0.1200(3) 0.0917(3) 0.0330(16) Uani 1 1 d . . .
H29A H 0.4782 0.1380 0.1140 0.040 Uiso 1 1 calc R . .
H29B H 0.5738 0.0892 0.1108 0.040 Uiso 1 1 calc R . .
C30 C 0.4512(7) 0.0910(4) 0.0455(4) 0.051(2) Uani 1 1 d . . .
C31 C 0.6167(6) 0.1557(3) 0.7171(3) 0.0331(16) Uani 1 1 d . . .
H31A H 0.6863 0.1530 0.7433 0.040 Uiso 1 1 calc R . .
H31B H 0.6022 0.1155 0.6991 0.040 Uiso 1 1 calc R . .
C32 C 0.5206(6) 0.1713(4) 0.7411(3) 0.044(2) Uani 1 1 d . . .
C33 C 0.7706(6) 0.3077(3) 0.7564(2) 0.0306(15) Uani 1 1 d . . .
H33A H 0.6880 0.3098 0.7505 0.037 Uiso 1 1 calc R . .
H33B H 0.7992 0.3428 0.7402 0.037 Uiso 1 1 calc R . .
C34 C 0.8210(6) 0.3082(4) 0.8113(3) 0.0407(19) Uani 1 1 d . . .
C35 C 0.4613(5) 0.2989(3) 0.5424(3) 0.0243(14) Uani 1 1 d . . .
H35A H 0.4785 0.3432 0.5473 0.029 Uiso 1 1 calc R . .
H35B H 0.4563 0.2816 0.5753 0.029 Uiso 1 1 calc R . .
C36 C 0.3536(5) 0.2878(3) 0.5045(3) 0.0285(15) Uani 1 1 d . . .
C37 C 0.5341(5) 0.1412(3) 0.5435(2) 0.0270(14) Uani 1 1 d . . .
H37A H 0.5691 0.1059 0.5299 0.032 Uiso 1 1 calc R . .
H37B H 0.4937 0.1649 0.5148 0.032 Uiso 1 1 calc R . .
C38 C 0.4545(6) 0.1195(3) 0.5749(3) 0.0365(17) Uani 1 1 d . . .
C39 C 0.8107(6) 0.4787(3) 0.6380(2) 0.0249(14) Uani 1 1 d . . .
H39A H 0.8857 0.4615 0.6393 0.030 Uiso 1 1 calc R . .
H39B H 0.7923 0.4747 0.6716 0.030 Uiso 1 1 calc R . .
C40 C 0.8110(6) 0.5436(3) 0.6248(3) 0.0345(17) Uani 1 1 d . . .
C41 C 0.6459(5) 0.4339(3) 0.4918(3) 0.0270(15) Uani 1 1 d . . .
H41A H 0.7084 0.4308 0.4740 0.032 Uiso 1 1 calc R . .
H41B H 0.6512 0.4743 0.5094 0.032 Uiso 1 1 calc R . .
C42 C 0.5355(5) 0.4265(3) 0.4551(3) 0.0309(16) Uani 1 1 d . . .
C43 C 1.1401(6) 0.1148(3) 0.6589(3) 0.0387(18) Uani 1 1 d . . .
H43A H 1.1821 0.1127 0.6942 0.046 Uiso 1 1 calc R . .
H43B H 1.1689 0.1503 0.6433 0.046 Uiso 1 1 calc R . .
C44 C 1.1546(6) 0.0585(4) 0.6310(3) 0.0435(19) Uani 1 1 d . . .
C45 C 1.1194(6) 0.2502(3) 0.7401(3) 0.0321(16) Uani 1 1 d . . .
H45A H 1.0875 0.2888 0.7499 0.038 Uiso 1 1 calc R . .
H45B H 1.1598 0.2588 0.7129 0.038 Uiso 1 1 calc R . .
C46 C 1.1972(6) 0.2244(4) 0.7844(3) 0.0367(17) Uani 1 1 d . . .
C47 C 0.8171(6) 0.0845(3) 0.5298(3) 0.0304(15) Uani 1 1 d . . .
H47A H 0.8764 0.0728 0.5118 0.036 Uiso 1 1 calc R . .
H47B H 0.7499 0.0959 0.5046 0.036 Uiso 1 1 calc R . .
C48 C 0.7897(6) 0.0324(3) 0.5602(3) 0.0328(16) Uani 1 1 d . . .
C49 C 1.0461(5) 0.1831(3) 0.4976(3) 0.0297(15) Uani 1 1 d . . .
H49A H 1.0861 0.1709 0.5315 0.036 Uiso 1 1 calc R . .
H49B H 1.0761 0.2235 0.4905 0.036 Uiso 1 1 calc R . .
C50 C 1.0618(7) 0.1371(4) 0.4590(4) 0.049(2) Uani 1 1 d . . .
C51 C 0.9807(6) 0.3542(3) 0.4570(2) 0.0267(14) Uani 1 1 d . . .
H51A H 1.0558 0.3501 0.4492 0.032 Uiso 1 1 calc R . .
H51B H 0.9722 0.3972 0.4676 0.032 Uiso 1 1 calc R . .
C52 C 0.8931(6) 0.3376(3) 0.4118(3) 0.0332(16) Uani 1 1 d . . .
C53 C 1.1392(5) 0.4119(3) 0.6020(2) 0.0234(14) Uani 1 1 d . . .
H53A H 1.1977 0.3897 0.6254 0.028 Uiso 1 1 calc R . .
H53B H 1.0803 0.4238 0.6201 0.028 Uiso 1 1 calc R . .
C54 C 1.1882(6) 0.4666(3) 0.5832(3) 0.0344(17) Uani 1 1 d . . .
C18A C 0.7885(12) 0.1026(7) -0.0302(5) 0.030(4) Uiso 0.491(12) 1 d PD G 1
C18B C 0.7895(12) 0.1248(7) -0.0426(6) 0.036(4) Uiso 0.509(12) 1 d PD G 2
C50Q C 0.864(3) 0.5129(19) 0.9851(12) 0.61(2) Uiso 1 1 d . . 2
H50Q H 0.7859 0.5203 0.9772 0.731 Uiso 1 1 calc R . 2
C1S C 0.8419(8) 0.6108(5) 0.1384(4) 0.063(3) Uani 1 1 d . . .
H1S1 H 0.8837 0.5916 0.1153 0.094 Uiso 1 1 calc R . .
H1S2 H 0.8682 0.6533 0.1458 0.094 Uiso 1 1 calc R . .
H1S3 H 0.7619 0.6102 0.1226 0.094 Uiso 1 1 calc R . .
C2S C 0.8600(7) 0.5762(4) 0.1866(3) 0.0436(19) Uani 1 1 d . . .
C3S C 0.7831(7) 0.5803(4) 0.2177(3) 0.047(2) Uani 1 1 d . . .
H3S H 0.7208 0.6063 0.2088 0.056 Uiso 1 1 calc R . .
C4S C 0.7961(7) 0.5468(3) 0.2617(3) 0.0423(19) Uani 1 1 d . . .
H4S H 0.7427 0.5499 0.2824 0.051 Uiso 1 1 calc R . .
C5S C 0.8864(6) 0.5094(3) 0.2749(3) 0.0382(18) Uani 1 1 d . . .
H5S H 0.8952 0.4857 0.3043 0.046 Uiso 1 1 calc R . .
C6S C 0.9649(6) 0.5067(3) 0.2446(3) 0.0409(18) Uani 1 1 d . . .
H6S H 1.0289 0.4821 0.2542 0.049 Uiso 1 1 calc R . .
C7S C 0.9511(7) 0.5391(4) 0.2013(3) 0.0442(19) Uani 1 1 d . . .
H7S H 1.0052 0.5361 0.1809 0.053 Uiso 1 1 calc R . .
C8S C 0.4834(9) 0.6273(5) 0.1866(4) 0.075(3) Uani 1 1 d . . .
H8S1 H 0.5558 0.6256 0.1767 0.112 Uiso 1 1 calc R . .
H8S2 H 0.4517 0.6679 0.1799 0.112 Uiso 1 1 calc R . .
H8S3 H 0.4322 0.5962 0.1673 0.112 Uiso 1 1 calc R . .
C9S C 0.4993(7) 0.6154(5) 0.2413(3) 0.053(2) Uani 1 1 d . . .
C10S C 0.5648(6) 0.6539(4) 0.2797(4) 0.049(2) Uani 1 1 d . . .
H10S H 0.6015 0.6892 0.2707 0.059 Uiso 1 1 calc R . .
C11S C 0.5756(6) 0.6406(4) 0.3302(3) 0.0413(18) Uani 1 1 d . . .
H11S H 0.6191 0.6667 0.3557 0.050 Uiso 1 1 calc R . .
C12S C 0.5231(7) 0.5898(4) 0.3430(4) 0.049(2) Uani 1 1 d . . .
H12S H 0.5305 0.5807 0.3776 0.059 Uiso 1 1 calc R . .
C13S C 0.4606(8) 0.5518(4) 0.3072(4) 0.059(2) Uani 1 1 d . . .
H13S H 0.4243 0.5169 0.3171 0.071 Uiso 1 1 calc R . .
C14S C 0.4495(7) 0.5634(4) 0.2577(4) 0.058(2) Uani 1 1 d . . .
H14S H 0.4071 0.5356 0.2333 0.070 Uiso 1 1 calc R . .
C15S C 0.9525(15) 0.1043(7) 0.8437(5) 0.127(6) Uani 1 1 d . . .
H15C H 0.9096 0.1419 0.8425 0.191 Uiso 1 1 calc R . .
H15D H 1.0305 0.1145 0.8430 0.191 Uiso 1 1 calc R . .
H15E H 0.9498 0.0829 0.8747 0.191 Uiso 1 1 calc R . .
C16S C 0.9036(10) 0.0643(5) 0.7994(4) 0.069(3) Uani 1 1 d . . .
C17S C 0.7963(12) 0.0490(7) 0.7923(7) 0.097(5) Uani 1 1 d . . .
H17S H 0.7541 0.0621 0.8161 0.116 Uiso 1 1 calc R . .
C18S C 0.7478(13) 0.0157(8) 0.7526(9) 0.118(7) Uani 1 1 d . . .
H18S H 0.6705 0.0058 0.7488 0.141 Uiso 1 1 calc R . .
C19S C 0.8013(15) -0.0056(6) 0.7166(6) 0.103(5) Uani 1 1 d . . .
H19S H 0.7625 -0.0292 0.6883 0.124 Uiso 1 1 calc R . .
C20S C 0.9154(12) 0.0087(5) 0.7228(4) 0.077(4) Uani 1 1 d . . .
H20S H 0.9568 -0.0052 0.6990 0.093 Uiso 1 1 calc R . .
C21S C 0.9667(8) 0.0443(4) 0.7655(4) 0.060(3) Uani 1 1 d . . .
H21S H 1.0442 0.0546 0.7710 0.072 Uiso 1 1 calc R . .
C22S C 0.6511(19) 0.3879(10) 0.9518(9) 0.108(8) Uiso 0.654(19) 1 d P H 1
H22A H 0.6506 0.4060 0.9851 0.162 Uiso 0.654(19) 1 calc PR H 1
H22B H 0.6340 0.4193 0.9262 0.162 Uiso 0.654(19) 1 calc PR H 1
H22C H 0.7253 0.3714 0.9518 0.162 Uiso 0.654(19) 1 calc PR H 1
C23S C 0.5649(18) 0.3375(9) 0.9398(7) 0.064(5) Uiso 0.654(19) 1 d P H 1
C24S C 0.5967(16) 0.2859(11) 0.9210(7) 0.062(5) Uiso 0.654(19) 1 d P H 1
H24S H 0.6706 0.2838 0.9153 0.075 Uiso 0.654(19) 1 calc PR H 1
C25S C 0.413(2) 0.2380(11) 0.9187(8) 0.092(7) Uiso 0.654(19) 1 d P H 1
H25S H 0.3571 0.2066 0.9135 0.110 Uiso 0.654(19) 1 calc PR H 1
C26S C 0.519(2) 0.2289(13) 0.9079(9) 0.095(8) Uiso 0.654(19) 1 d P H 1
H26S H 0.5400 0.1918 0.8941 0.114 Uiso 0.654(19) 1 calc PR H 1
C27S C 0.395(2) 0.2955(14) 0.9375(8) 0.079(7) Uiso 0.654(19) 1 d P H 1
H27S H 0.3228 0.3011 0.9439 0.095 Uiso 0.654(19) 1 calc PR H 1
C28S C 0.467(2) 0.3465(10) 0.9485(7) 0.074(6) Uiso 0.654(19) 1 d P H 1
H28S H 0.4450 0.3842 0.9612 0.088 Uiso 0.654(19) 1 calc PR H 1
C29S C 0.7488(19) 0.1234(11) 0.3896(9) 0.076(7) Uiso 0.489(14) 1 d P I 1
H29C H 0.7866 0.0886 0.4074 0.114 Uiso 0.489(14) 1 calc PR I 1
H29D H 0.7861 0.1615 0.4045 0.114 Uiso 0.489(14) 1 calc PR I 1
H29E H 0.7522 0.1203 0.3539 0.114 Uiso 0.489(14) 1 calc PR I 1
C30S C 0.6325(14) 0.1233(9) 0.3942(7) 0.040(4) Uiso 0.489(14) 1 d P I 1
C31S C 0.5833(15) 0.0795(9) 0.4077(9) 0.050(6) Uiso 0.489(14) 1 d PD I 1
H31S H 0.6290 0.0446 0.4141 0.060 Uiso 0.489(14) 1 calc PR I 1
C32S C 0.4744(14) 0.0693(9) 0.4158(7) 0.058(6) Uiso 0.489(14) 1 d PD I 1
H32S H 0.4424 0.0325 0.4248 0.069 Uiso 0.489(14) 1 calc PR I 1
C33S C 0.428(4) 0.1234(13) 0.408(3) 0.19(3) Uiso 0.489(14) 1 d PD I 1
H33S H 0.3505 0.1248 0.4090 0.227 Uiso 0.489(14) 1 calc PR I 1
C34S C 0.4741(12) 0.1764(7) 0.3984(6) 0.034(4) Uiso 0.489(14) 1 d PD I 1
H34S H 0.4341 0.2131 0.3997 0.041 Uiso 0.489(14) 1 calc PR I 1
C35S C 0.574(2) 0.1793(10) 0.3872(9) 0.063(6) Uiso 0.489(14) 1 d P I 1
H35S H 0.6040 0.2152 0.3757 0.075 Uiso 0.489(14) 1 calc PR I 1
C36S C 0.394(2) 0.1293(16) 0.408(2) 0.126(15) Uiso 0.511(14) 1 d PD I 2
H36A H 0.3435 0.1208 0.3751 0.189 Uiso 0.511(14) 1 calc PR I 2
H36B H 0.3756 0.1689 0.4214 0.189 Uiso 0.511(14) 1 calc PR I 2
H36C H 0.3847 0.0971 0.4312 0.189 Uiso 0.511(14) 1 calc PR I 2
C37S C 0.5083(15) 0.1311(8) 0.4017(7) 0.056(5) Uiso 0.511(14) 1 d PD I 2
C38S C 0.562(3) 0.0775(15) 0.409(3) 0.22(3) Uiso 0.511(14) 1 d PD I 2
H38S H 0.5389 0.0386 0.4182 0.262 Uiso 0.511(14) 1 calc PR I 2
C39S C 0.664(3) 0.0977(11) 0.3990(11) 0.099(9) Uiso 0.511(14) 1 d PD I 2
H39S H 0.7218 0.0686 0.4038 0.119 Uiso 0.511(14) 1 calc PR I 2
C40S C 0.6918(16) 0.1550(7) 0.3828(7) 0.056(5) Uiso 0.511(14) 1 d PD I 2
H40S H 0.7635 0.1565 0.3745 0.067 Uiso 0.511(14) 1 calc PR I 2
C41S C 0.6387(14) 0.2075(8) 0.3766(7) 0.062(6) Uiso 0.511(14) 1 d PD I 2
H41S H 0.6655 0.2455 0.3671 0.075 Uiso 0.511(14) 1 calc PR I 2
C42S C 0.5323(19) 0.1941(10) 0.3877(9) 0.076(7) Uiso 0.511(14) 1 d PD I 2
H42S H 0.4778 0.2249 0.3861 0.091 Uiso 0.511(14) 1 calc PR I 2
C46S C 0.743(3) 0.525(5) 0.973(3) 0.49(7) Uiso 0.50 1 d PD . 1
H46A H 0.7251 0.5539 0.9980 0.737 Uiso 0.50 1 calc PR . 1
H46B H 0.7011 0.4865 0.9736 0.737 Uiso 0.50 1 calc PR . 1
H46C H 0.7226 0.5421 0.9394 0.737 Uiso 0.50 1 calc PR . 1
C50S C 0.864(3) 0.5129(19) 0.9851(12) 0.61(2) Uiso 1 1 d D . 1
C57S C 1.062(2) 0.5052(11) 0.9670(10) 0.187(9) Uiso 1 1 d D . .
H57S H 1.0986 0.5107 0.9399 0.225 Uiso 1 1 calc R . .
C58S C 0.945(2) 0.5157(11) 0.9549(10) 0.192(9) Uiso 1 1 d D . .
H58S H 0.9160 0.5264 0.9209 0.230 Uiso 1 1 calc R . 1
C60S C 0.541(4) 0.372(2) 0.9519(16) 0.100(14) Uiso 0.346(19) 1 d P H 2
H60S H 0.5591 0.4125 0.9643 0.120 Uiso 0.346(19) 1 calc PR H 2
C61S C 0.607(4) 0.329(2) 0.9323(17) 0.091(14) Uiso 0.346(19) 1 d P H 2
H61S H 0.6805 0.3427 0.9304 0.109 Uiso 0.346(19) 1 calc PR H 2
C62S C 0.574(2) 0.2620(15) 0.9133(10) 0.039(7) Uiso 0.346(19) 1 d P H 2
H62S H 0.6233 0.2356 0.9007 0.047 Uiso 0.346(19) 1 calc PR H 2
C63S C 0.485(4) 0.2477(17) 0.9160(14) 0.067(10) Uiso 0.346(19) 1 d P H 2
C64S C 0.384(3) 0.2708(18) 0.9313(12) 0.050(9) Uiso 0.346(19) 1 d P H 2
H64S H 0.3143 0.2511 0.9307 0.060 Uiso 0.346(19) 1 calc PR H 2
C65S C 0.422(3) 0.3301(17) 0.9471(11) 0.051(8) Uiso 0.346(19) 1 d P H 2
H65S H 0.3656 0.3530 0.9579 0.061 Uiso 0.346(19) 1 calc PR H 2
C66S C 0.453(3) 0.1814(17) 0.8977(15) 0.093(13) Uiso 0.346(19) 1 d P H 2
H66A H 0.4486 0.1778 0.8613 0.140 Uiso 0.346(19) 1 calc PR H 2
H66B H 0.3799 0.1705 0.9049 0.140 Uiso 0.346(19) 1 calc PR H 2
H66C H 0.5096 0.1537 0.9152 0.140 Uiso 0.346(19) 1 calc PR H 2
F1 F 1.1698(5) 0.4546(3) 0.1805(2) 0.0743(17) Uani 1 1 d . . .
F2 F 1.3333(4) 0.4154(2) 0.1964(2) 0.0637(15) Uani 1 1 d . . .
F3 F 1.2543(4) 0.4439(2) 0.2565(2) 0.0644(16) Uani 1 1 d . . .
F4 F 1.1761(4) 0.2485(2) 0.38864(16) 0.0576(13) Uani 1 1 d . . .
F5 F 1.2518(4) 0.2520(3) 0.3241(2) 0.086(2) Uani 1 1 d . . .
F6 F 1.1407(5) 0.1781(2) 0.33043(18) 0.0674(16) Uani 1 1 d . . .
F7 F 1.1943(5) 0.0488(3) 0.0997(2) 0.085(2) Uani 1 1 d . . .
F8 F 1.1535(4) 0.0740(3) 0.02165(18) 0.0628(14) Uani 1 1 d . . .
F9 F 1.0306(5) 0.0277(2) 0.0545(2) 0.0699(16) Uani 1 1 d . . .
F10 F 1.3554(4) 0.2118(2) 0.2380(2) 0.0568(13) Uani 1 1 d . . .
F11 F 1.3988(4) 0.1181(2) 0.2468(3) 0.0794(19) Uani 1 1 d . . .
F12 F 1.3568(4) 0.1562(3) 0.1730(2) 0.0805(18) Uani 1 1 d . . .
F13 F 1.0886(4) 0.3189(3) -0.0379(2) 0.084(2) Uani 1 1 d . . .
F14 F 0.9294(5) 0.2825(4) -0.07340(18) 0.110(3) Uani 1 1 d . . .
F15 F 1.0408(5) 0.2285(3) -0.0197(2) 0.0874(19) Uani 1 1 d . . .
F19 F 0.6042(4) 0.5081(2) 0.1225(2) 0.0606(14) Uani 1 1 d . . .
F20 F 0.6097(4) 0.4256(2) 0.07864(19) 0.0594(13) Uani 1 1 d . . .
F21 F 0.5008(4) 0.4299(2) 0.1298(2) 0.0623(15) Uani 1 1 d . . .
F22 F 0.6041(5) 0.3495(5) 0.3364(2) 0.134(4) Uani 1 1 d . . .
F23 F 0.5332(5) 0.4131(3) 0.2842(4) 0.118(3) Uani 1 1 d . . .
F24 F 0.4319(4) 0.3367(3) 0.2963(2) 0.0801(19) Uani 1 1 d . . .
F28 F 0.5661(4) 0.0124(2) 0.1933(2) 0.0658(15) Uani 1 1 d . . .
F29 F 0.6888(4) -0.0354(2) 0.2459(2) 0.0576(13) Uani 1 1 d . . .
F30 F 0.5560(4) 0.0117(2) 0.2705(2) 0.0704(16) Uani 1 1 d . . .
F31 F 0.3408(4) 0.3208(2) 0.1243(2) 0.0638(14) Uani 1 1 d . . .
F32 F 0.2660(4) 0.3128(3) 0.0454(2) 0.0831(19) Uani 1 1 d . . .
F33 F 0.2952(4) 0.2333(3) 0.0898(3) 0.0755(17) Uani 1 1 d . . .
F34 F 0.3761(4) 0.1310(3) 0.0218(3) 0.086(2) Uani 1 1 d . . .
F35 F 0.5094(5) 0.0726(3) 0.0118(2) 0.0711(16) Uani 1 1 d . . .
F36 F 0.3955(4) 0.0432(2) 0.0577(2) 0.0682(16) Uani 1 1 d . . .
F37 F 0.4254(4) 0.1775(3) 0.70742(19) 0.0609(14) Uani 1 1 d . . .
F38 F 0.5062(4) 0.1265(2) 0.7719(2) 0.0588(13) Uani 1 1 d . . .
F39 F 0.5396(4) 0.2223(2) 0.76882(18) 0.0510(12) Uani 1 1 d . . .
F40 F 0.7787(4) 0.2635(3) 0.83480(17) 0.0583(14) Uani 1 1 d . . .
F41 F 0.9319(3) 0.3007(2) 0.82065(17) 0.0528(12) Uani 1 1 d . . .
F42 F 0.8024(4) 0.3615(3) 0.83293(18) 0.0627(14) Uani 1 1 d . . .
F43 F 0.2726(3) 0.3198(2) 0.51894(18) 0.0450(11) Uani 1 1 d . . .
F44 F 0.3586(3) 0.30587(19) 0.45840(15) 0.0381(10) Uani 1 1 d . . .
F45 F 0.3204(3) 0.22966(18) 0.50025(17) 0.0412(10) Uani 1 1 d . . .
F46 F 0.3748(4) 0.0843(2) 0.54568(18) 0.0546(13) Uani 1 1 d . . .
F47 F 0.5048(4) 0.08517(19) 0.61313(17) 0.0436(11) Uani 1 1 d . . .
F48 F 0.4054(3) 0.1649(2) 0.59451(17) 0.0440(11) Uani 1 1 d . . .
F49 F 0.8317(4) 0.5521(2) 0.57932(18) 0.0557(13) Uani 1 1 d . . .
F50 F 0.7142(4) 0.57092(19) 0.62542(19) 0.0517(12) Uani 1 1 d . . .
F51 F 0.8899(4) 0.57525(19) 0.65855(18) 0.0495(12) Uani 1 1 d . . .
F52 F 0.4488(3) 0.42985(17) 0.47831(15) 0.0333(9) Uani 1 1 d . . .
F53 F 0.5249(3) 0.3747(2) 0.42878(15) 0.0396(10) Uani 1 1 d . . .
F54 F 0.5232(3) 0.4723(2) 0.42228(18) 0.0526(13) Uani 1 1 d . . .
F55 F 1.1028(5) 0.0609(2) 0.5812(2) 0.0659(14) Uani 1 1 d . . .
F56 F 1.2628(4) 0.0498(2) 0.6321(2) 0.0598(14) Uani 1 1 d . . .
F57 F 1.1142(4) 0.00808(19) 0.6476(2) 0.0589(14) Uani 1 1 d . . .
F58 F 1.2413(4) 0.1723(2) 0.7732(2) 0.0658(15) Uani 1 1 d . . .
F59 F 1.2823(4) 0.2639(2) 0.80119(17) 0.0529(12) Uani 1 1 d . . .
F60 F 1.1497(4) 0.2140(3) 0.82276(17) 0.0613(14) Uani 1 1 d . . .
F61 F 1.1699(4) 0.13268(19) 0.4574(2) 0.0546(13) Uani 1 1 d . . .
F62 F 1.0076(5) 0.1518(3) 0.4125(2) 0.0766(17) Uani 1 1 d . . .
F63 F 1.0247(4) 0.0816(2) 0.4672(3) 0.0735(18) Uani 1 1 d . . .
F64 F 0.8787(3) 0.01108(18) 0.59211(17) 0.0422(10) Uani 1 1 d . . .
F65 F 0.7159(3) 0.04763(18) 0.58882(18) 0.0447(11) Uani 1 1 d . . .
F66 F 0.7429(4) -0.01319(18) 0.52913(19) 0.0517(12) Uani 1 1 d . . .
F67 F 0.8971(4) 0.2794(2) 0.39713(16) 0.0495(12) Uani 1 1 d . . .
F68 F 0.7897(3) 0.3462(2) 0.42020(16) 0.0486(12) Uani 1 1 d . . .
F69 F 0.9020(4) 0.3722(2) 0.37253(15) 0.0468(11) Uani 1 1 d . . .
F70 F 1.1120(4) 0.49915(18) 0.55216(18) 0.0504(12) Uani 1 1 d . . .
F71 F 1.2381(4) 0.50464(19) 0.62128(18) 0.0467(11) Uani 1 1 d . . .
F72 F 1.2659(4) 0.4522(2) 0.55669(18) 0.0473(11) Uani 1 1 d . . .
F16A F 0.8897(8) 0.1128(5) -0.0391(4) 0.053(3) Uiso 0.491(12) 1 d P G 1
F17A F 0.7179(8) 0.0828(5) -0.0710(4) 0.036(3) Uiso 0.491(12) 1 d PD G 1
F18A F 0.7975(11) 0.0544(6) -0.0030(5) 0.084(5) Uiso 0.491(12) 1 d PD G 1
F16B F 0.8716(8) 0.0842(5) -0.0255(4) 0.056(3) Uiso 0.509(12) 1 d P G 2
F17B F 0.7148(8) 0.1014(6) -0.0802(4) 0.045(3) Uiso 0.509(12) 1 d P G 2
F18B F 0.8355(10) 0.1685(6) -0.0643(5) 0.082(4) Uiso 0.509(12) 1 d PD G 2

loop_
_atom_site_aniso_label
_atom_site_aniso_U_11
_atom_site_aniso_U_22
_atom_site_aniso_U_33
_atom_site_aniso_U_23
_atom_site_aniso_U_13
_atom_site_aniso_U_12
Ir1 0.02190(12) 0.02344(13) 0.01614(12) -0.00278(10) 0.00304(10) 0.00061(10)
Ir2 0.02325(13) 0.01985(13) 0.01869(13) -0.00422(10) 0.00451(10) -0.00115(9)
Ir3 0.01779(12) 0.01680(12) 0.01509(12) 0.00002(9) 0.00324(9) -0.00129(9)
Ir4 0.01884(12) 0.01475(12) 0.01997(13) 0.00057(9) 0.00337(9) -0.00002(9)
Cl1 0.0458(10) 0.0267(9) 0.0302(9) 0.0017(7) 0.0052(8) 0.0039(7)
Cl2 0.0530(11) 0.0310(9) 0.0201(8) -0.0013(7) 0.0045(8) -0.0040(8)
Cl3 0.0210(7) 0.0203(7) 0.0179(7) -0.0009(6) 0.0015(6) -0.0004(6)
Cl4 0.0204(7) 0.0278(8) 0.0382(9) 0.0045(7) 0.0051(7) 0.0020(6)
P1 0.0225(8) 0.0222(8) 0.0177(8) -0.0054(7) 0.0035(7) -0.0002(6)
P2 0.0228(8) 0.0210(8) 0.0208(8) -0.0040(7) 0.0041(7) 0.0012(6)
P3 0.0250(8) 0.0320(9) 0.0156(8) -0.0029(7) 0.0039(7) 0.0003(7)
P4 0.0216(8) 0.0222(8) 0.0222(8) -0.0059(7) 0.0057(7) -0.0013(6)
P6 0.0208(8) 0.0273(9) 0.0188(8) -0.0055(7) 0.0029(7) -0.0012(7)
P7 0.0210(8) 0.0213(8) 0.0218(8) 0.0040(7) 0.0060(7) -0.0011(6)
P8 0.0159(7) 0.0190(8) 0.0176(8) -0.0020(6) 0.0030(6) -0.0021(6)
P9 0.0175(7) 0.0150(7) 0.0191(8) -0.0012(6) 0.0041(6) 0.0003(6)
P10 0.0220(8) 0.0190(8) 0.0290(9) 0.0040(7) 0.0042(7) 0.0015(6)
P11 0.0197(8) 0.0161(8) 0.0240(8) -0.0032(6) 0.0054(7) -0.0010(6)
P12 0.0159(7) 0.0149(7) 0.0197(8) 0.0004(6) 0.0058(6) -0.0002(6)
O1 0.021(2) 0.030(2) 0.030(3) -0.006(2) 0.0055(19) -0.0037(19)
O2 0.033(2) 0.027(2) 0.016(2) -0.0062(18) 0.0019(19) 0.0026(19)
O3 0.028(2) 0.022(2) 0.024(2) -0.0016(19) 0.0019(19) 0.0053(18)
O4 0.028(2) 0.028(2) 0.025(2) -0.009(2) 0.008(2) -0.0006(19)
O5 0.027(2) 0.058(3) 0.020(2) 0.002(2) 0.006(2) -0.005(2)
O6 0.032(2) 0.035(3) 0.021(2) -0.011(2) 0.004(2) 0.000(2)
O7 0.028(2) 0.020(2) 0.035(3) -0.007(2) -0.001(2) -0.0002(18)
O8 0.026(2) 0.036(3) 0.036(3) -0.015(2) 0.010(2) -0.004(2)
O9 0.032(2) 0.023(2) 0.032(3) -0.008(2) 0.006(2) 0.0003(19)
O10 0.034(3) 0.027(3) 0.043(3) 0.007(2) 0.014(2) 0.001(2)
O11 0.023(2) 0.035(3) 0.027(2) 0.000(2) 0.002(2) 0.0038(19)
O12 0.025(2) 0.036(3) 0.022(2) -0.008(2) 0.0044(19) -0.005(2)
O13 0.027(2) 0.028(2) 0.030(3) 0.005(2) 0.013(2) -0.0031(19)
O14 0.032(2) 0.027(2) 0.017(2) 0.0047(19) 0.0045(19) 0.0036(19)
O15 0.018(2) 0.019(2) 0.023(2) -0.0055(18) 0.0030(18) 0.0015(17)
O16 0.022(2) 0.022(2) 0.028(2) -0.0020(19) 0.0034(19) -0.0040(18)
O17 0.021(2) 0.020(2) 0.030(2) -0.0071(19) 0.0071(19) 0.0016(17)
O18 0.017(2) 0.026(2) 0.021(2) 0.0052(18) 0.0021(18) -0.0011(17)
O19 0.023(2) 0.022(2) 0.044(3) 0.006(2) 0.007(2) 0.0039(18)
O20 0.029(2) 0.029(2) 0.029(3) 0.007(2) 0.000(2) -0.0037(19)
O21 0.026(2) 0.017(2) 0.029(2) -0.0042(18) 0.0081(19) -0.0006(17)
O22 0.022(2) 0.026(2) 0.027(2) -0.0093(19) 0.0090(19) -0.0005(18)
O23 0.026(2) 0.020(2) 0.023(2) 0.0002(18) 0.0093(19) 0.0033(18)
O24 0.018(2) 0.020(2) 0.030(2) -0.0006(19) 0.0086(19) -0.0004(17)
C1 0.024(3) 0.022(3) 0.029(4) -0.005(3) 0.007(3) -0.001(3)
C2 0.026(3) 0.033(4) 0.018(3) 0.002(3) 0.003(3) 0.006(3)
C23 0.045(4) 0.024(4) 0.056(5) -0.014(4) 0.007(4) 0.004(3)
P5 0.0289(9) 0.0199(8) 0.0229(9) -0.0021(7) 0.0070(7) -0.0022(7)
C3 0.026(3) 0.022(3) 0.023(3) -0.007(3) 0.003(3) -0.003(3)
C4 0.029(3) 0.021(3) 0.031(4) 0.010(3) 0.009(3) 0.000(3)
C5 0.027(3) 0.020(3) 0.018(3) -0.002(3) 0.006(3) -0.004(3)
C6 0.018(3) 0.019(3) 0.015(3) -0.005(2) 0.001(2) -0.002(2)
C7 0.025(4) 0.043(4) 0.049(5) -0.018(4) 0.013(3) -0.006(3)
C8 0.030(4) 0.050(5) 0.056(5) -0.009(4) 0.019(4) -0.005(4)
C9 0.045(4) 0.037(4) 0.014(3) -0.006(3) 0.001(3) 0.000(3)
C10 0.042(4) 0.064(6) 0.023(4) 0.000(4) 0.001(3) -0.004(4)
C11 0.025(3) 0.044(4) 0.029(4) -0.011(3) 0.012(3) -0.002(3)
C12 0.050(5) 0.070(6) 0.031(4) -0.012(4) 0.013(4) 0.022(5)
C13 0.038(4) 0.027(4) 0.034(4) -0.003(3) -0.001(3) 0.006(3)
C14 0.027(4) 0.052(5) 0.050(5) 0.000(4) -0.002(4) 0.010(4)
C15 0.052(5) 0.068(6) 0.023(4) 0.010(4) 0.010(4) -0.006(4)
C16 0.040(5) 0.109(9) 0.033(5) 0.011(5) 0.015(4) -0.005(5)
C17 0.038(4) 0.066(6) 0.035(4) -0.024(4) -0.001(4) 0.005(4)
C19 0.035(4) 0.020(3) 0.042(4) 0.002(3) 0.005(3) -0.002(3)
C20 0.041(4) 0.025(4) 0.058(5) 0.006(4) 0.003(4) 0.006(3)
C21 0.023(3) 0.049(4) 0.032(4) -0.005(3) 0.011(3) -0.006(3)
C22 0.026(4) 0.102(9) 0.056(6) -0.031(6) 0.009(4) 0.007(5)
C25 0.052(5) 0.036(4) 0.042(4) 0.011(3) 0.031(4) 0.003(3)
C26 0.047(5) 0.030(4) 0.058(5) 0.005(4) 0.026(4) 0.000(3)
C27 0.030(4) 0.037(4) 0.038(4) -0.004(3) 0.000(3) 0.005(3)
C28 0.027(4) 0.053(5) 0.053(5) -0.006(4) 0.000(4) 0.014(4)
C29 0.027(3) 0.026(4) 0.044(4) -0.013(3) 0.006(3) -0.008(3)
C30 0.033(4) 0.034(4) 0.074(6) -0.013(4) -0.010(4) -0.008(3)
C31 0.041(4) 0.027(4) 0.034(4) 0.015(3) 0.012(3) 0.001(3)
C32 0.036(4) 0.054(5) 0.047(5) 0.014(4) 0.020(4) -0.011(4)
C33 0.039(4) 0.032(4) 0.022(3) 0.001(3) 0.009(3) -0.003(3)
C34 0.033(4) 0.063(5) 0.028(4) -0.001(4) 0.009(3) -0.003(4)
C35 0.022(3) 0.022(3) 0.030(4) 0.001(3) 0.008(3) 0.004(3)
C36 0.021(3) 0.028(4) 0.037(4) 0.000(3) 0.008(3) 0.004(3)
C37 0.029(3) 0.023(3) 0.027(4) -0.006(3) 0.002(3) -0.005(3)
C38 0.033(4) 0.038(4) 0.036(4) -0.002(3) 0.002(3) -0.014(3)
C39 0.036(4) 0.020(3) 0.017(3) -0.004(3) 0.002(3) 0.004(3)
C40 0.036(4) 0.027(4) 0.037(4) -0.012(3) 0.002(3) -0.004(3)
C41 0.021(3) 0.028(4) 0.032(4) 0.014(3) 0.005(3) 0.004(3)
C42 0.027(3) 0.035(4) 0.032(4) 0.012(3) 0.007(3) -0.002(3)
C43 0.031(4) 0.030(4) 0.059(5) 0.009(4) 0.017(4) 0.008(3)
C44 0.029(4) 0.040(5) 0.061(6) 0.003(4) 0.011(4) 0.006(3)
C45 0.034(4) 0.029(4) 0.028(4) 0.003(3) -0.005(3) -0.005(3)
C46 0.029(4) 0.047(5) 0.030(4) 0.005(3) -0.003(3) 0.004(3)
C47 0.030(4) 0.020(3) 0.041(4) -0.011(3) 0.009(3) -0.002(3)
C48 0.038(4) 0.017(3) 0.042(4) -0.008(3) 0.007(3) 0.000(3)
C49 0.024(3) 0.029(4) 0.039(4) -0.003(3) 0.013(3) -0.002(3)
C50 0.040(4) 0.034(4) 0.081(7) -0.016(4) 0.034(5) 0.000(3)
C51 0.036(4) 0.025(3) 0.024(3) 0.004(3) 0.014(3) 0.005(3)
C52 0.038(4) 0.039(4) 0.025(4) -0.003(3) 0.011(3) 0.004(3)
C53 0.019(3) 0.024(3) 0.025(3) -0.005(3) 0.002(3) -0.005(3)
C54 0.030(4) 0.028(4) 0.044(4) 0.000(3) 0.006(3) -0.007(3)
C1S 0.058(6) 0.069(6) 0.058(6) 0.011(5) 0.006(5) -0.007(5)
C2S 0.047(5) 0.037(4) 0.046(5) 0.002(4) 0.007(4) -0.005(4)
C3S 0.046(5) 0.034(4) 0.055(5) -0.006(4) -0.002(4) 0.005(4)
C4S 0.045(4) 0.034(4) 0.050(5) -0.012(4) 0.017(4) -0.004(3)
C5S 0.047(4) 0.029(4) 0.032(4) -0.008(3) -0.003(3) -0.002(3)
C6S 0.035(4) 0.038(4) 0.046(5) -0.006(4) 0.003(4) -0.001(3)
C7S 0.042(4) 0.042(5) 0.048(5) -0.003(4) 0.009(4) -0.001(4)
C8S 0.065(6) 0.091(8) 0.069(7) 0.003(6) 0.015(6) 0.012(6)
C9S 0.039(4) 0.088(7) 0.034(4) 0.005(5) 0.008(4) 0.030(5)
C10S 0.033(4) 0.042(5) 0.075(7) 0.013(4) 0.017(4) 0.005(4)
C11S 0.039(4) 0.040(4) 0.046(5) -0.003(4) 0.013(4) 0.004(3)
C12S 0.045(5) 0.045(5) 0.061(6) 0.008(4) 0.018(4) 0.010(4)
C13S 0.054(5) 0.041(5) 0.086(8) -0.004(5) 0.025(5) -0.002(4)
C14S 0.042(5) 0.051(5) 0.081(7) -0.018(5) 0.015(5) -0.005(4)
C15S 0.203(18) 0.110(12) 0.077(10) 0.022(9) 0.046(11) 0.017(12)
C16S 0.102(9) 0.056(6) 0.061(7) 0.030(5) 0.035(6) 0.023(6)
C17S 0.079(9) 0.083(10) 0.153(15) 0.070(10) 0.069(10) 0.037(7)
C18S 0.077(10) 0.086(12) 0.19(2) 0.095(13) 0.028(12) 0.006(8)
C19S 0.127(13) 0.058(8) 0.108(12) 0.051(8) -0.015(10) -0.011(8)
C20S 0.122(10) 0.058(7) 0.066(7) 0.040(6) 0.046(7) 0.034(7)
C21S 0.050(5) 0.064(6) 0.073(7) 0.048(6) 0.025(5) 0.015(5)
F1 0.063(3) 0.068(4) 0.100(5) 0.027(3) 0.036(3) 0.000(3)
F2 0.045(3) 0.062(3) 0.094(4) -0.032(3) 0.041(3) -0.025(2)
F3 0.051(3) 0.069(3) 0.079(4) -0.052(3) 0.036(3) -0.032(2)
F4 0.067(3) 0.078(4) 0.019(2) 0.002(2) -0.009(2) -0.006(3)
F5 0.031(3) 0.169(7) 0.055(3) 0.016(4) 0.003(2) 0.001(3)
F6 0.114(5) 0.045(3) 0.042(3) 0.006(2) 0.011(3) 0.032(3)
F7 0.086(4) 0.120(5) 0.050(3) -0.003(3) 0.015(3) 0.071(4)
F8 0.058(3) 0.092(4) 0.042(3) -0.024(3) 0.020(2) 0.022(3)
F9 0.108(5) 0.043(3) 0.066(4) -0.028(3) 0.036(3) -0.004(3)
F10 0.035(2) 0.044(3) 0.085(4) -0.006(3) 0.000(2) -0.001(2)
F11 0.041(3) 0.063(3) 0.119(5) 0.017(3) -0.019(3) 0.020(3)
F12 0.052(3) 0.126(5) 0.073(4) -0.013(4) 0.035(3) 0.023(3)
F13 0.056(3) 0.153(6) 0.050(3) 0.032(4) 0.026(3) -0.017(4)
F14 0.062(4) 0.250(9) 0.016(3) 0.001(4) 0.007(3) -0.019(5)
F15 0.082(4) 0.111(5) 0.081(4) -0.007(4) 0.043(4) 0.012(4)
F19 0.059(3) 0.030(2) 0.081(4) 0.009(2) -0.012(3) 0.006(2)
F20 0.080(4) 0.043(3) 0.048(3) 0.005(2) -0.003(3) 0.006(2)
F21 0.028(2) 0.054(3) 0.102(4) 0.009(3) 0.005(3) 0.002(2)
F22 0.047(3) 0.316(12) 0.036(3) -0.058(5) 0.012(3) -0.008(5)
F23 0.053(4) 0.089(5) 0.212(9) -0.082(6) 0.036(5) 0.011(3)
F24 0.031(3) 0.152(6) 0.061(3) -0.041(4) 0.024(2) 0.001(3)
F28 0.051(3) 0.061(3) 0.077(4) 0.001(3) -0.001(3) -0.017(3)
F29 0.055(3) 0.032(2) 0.093(4) 0.012(2) 0.031(3) 0.002(2)
F30 0.068(3) 0.056(3) 0.107(5) 0.025(3) 0.060(3) 0.003(3)
F31 0.040(3) 0.075(4) 0.078(4) -0.020(3) 0.017(3) 0.014(2)
F32 0.038(3) 0.120(5) 0.083(4) 0.009(4) -0.010(3) 0.031(3)
F33 0.040(3) 0.064(4) 0.120(5) -0.010(3) 0.013(3) -0.020(3)
F34 0.051(3) 0.059(3) 0.120(5) -0.002(3) -0.042(3) -0.009(3)
F35 0.088(4) 0.069(4) 0.048(3) -0.031(3) 0.001(3) -0.022(3)
F36 0.045(3) 0.043(3) 0.106(5) -0.014(3) -0.003(3) -0.016(2)
F37 0.029(2) 0.099(4) 0.054(3) 0.017(3) 0.008(2) -0.009(2)
F38 0.062(3) 0.060(3) 0.064(3) 0.022(3) 0.034(3) -0.013(2)
F39 0.060(3) 0.052(3) 0.050(3) 0.004(2) 0.030(2) -0.001(2)
F40 0.053(3) 0.097(4) 0.029(2) 0.014(3) 0.015(2) -0.012(3)
F41 0.033(2) 0.089(4) 0.034(2) -0.012(2) 0.004(2) -0.005(2)
F42 0.057(3) 0.088(4) 0.044(3) -0.030(3) 0.014(2) 0.001(3)
F43 0.024(2) 0.049(3) 0.064(3) -0.005(2) 0.015(2) 0.0089(18)
F44 0.028(2) 0.049(3) 0.032(2) 0.0027(19) -0.0035(18) -0.0059(18)
F45 0.027(2) 0.032(2) 0.059(3) -0.002(2) -0.003(2) -0.0056(17)
F46 0.044(3) 0.061(3) 0.056(3) -0.007(2) 0.007(2) -0.034(2)
F47 0.048(2) 0.035(2) 0.049(3) 0.011(2) 0.012(2) -0.0122(19)
F48 0.037(2) 0.048(3) 0.053(3) 0.003(2) 0.023(2) 0.004(2)
F49 0.085(4) 0.037(3) 0.049(3) 0.007(2) 0.023(3) -0.018(2)
F50 0.051(3) 0.032(2) 0.065(3) -0.014(2) -0.003(2) 0.016(2)
F51 0.047(3) 0.030(2) 0.063(3) -0.016(2) -0.005(2) -0.0064(19)
F52 0.0231(19) 0.034(2) 0.044(2) 0.0056(18) 0.0088(18) 0.0065(16)
F53 0.036(2) 0.054(3) 0.027(2) -0.004(2) 0.0043(18) -0.0057(19)
F54 0.035(2) 0.064(3) 0.054(3) 0.041(3) -0.007(2) -0.006(2)
F55 0.069(3) 0.067(3) 0.064(4) -0.012(3) 0.020(3) 0.010(3)
F56 0.039(3) 0.047(3) 0.101(4) 0.002(3) 0.031(3) 0.011(2)
F57 0.050(3) 0.024(2) 0.108(4) 0.010(3) 0.026(3) 0.006(2)
F58 0.055(3) 0.064(3) 0.065(3) -0.005(3) -0.017(3) 0.031(3)
F59 0.039(2) 0.070(3) 0.043(3) 0.010(2) -0.007(2) -0.013(2)
F60 0.048(3) 0.102(4) 0.033(3) 0.026(3) 0.004(2) -0.008(3)
F61 0.041(2) 0.034(2) 0.101(4) -0.017(2) 0.043(3) 0.0011(19)
F62 0.061(3) 0.121(5) 0.055(4) -0.032(3) 0.030(3) 0.007(3)
F63 0.069(3) 0.030(3) 0.140(5) -0.030(3) 0.068(4) -0.014(2)
F64 0.041(2) 0.027(2) 0.057(3) -0.001(2) 0.005(2) 0.0085(18)
F65 0.042(2) 0.027(2) 0.071(3) 0.005(2) 0.025(2) -0.0015(18)
F66 0.064(3) 0.023(2) 0.064(3) -0.007(2) 0.005(3) -0.012(2)
F67 0.075(3) 0.044(3) 0.031(2) -0.015(2) 0.017(2) -0.002(2)
F68 0.036(2) 0.078(3) 0.030(2) -0.001(2) 0.0022(19) 0.008(2)
F69 0.065(3) 0.056(3) 0.019(2) 0.006(2) 0.010(2) 0.009(2)
F70 0.059(3) 0.026(2) 0.063(3) 0.017(2) 0.003(2) 0.001(2)
F71 0.047(3) 0.032(2) 0.061(3) -0.010(2) 0.014(2) -0.018(2)
F72 0.044(2) 0.044(3) 0.060(3) -0.001(2) 0.028(2) -0.013(2)

loop_
_geom_bond_atom_site_label_1
_geom_bond_atom_site_label_2
_geom_bond_distance
_geom_bond_site_symmetry_2
_geom_bond_publ_flag
Ir1 P2 2.1635(16) . ?
Ir1 P1 2.2423(16) . ?
Ir1 P3 2.2592(16) . ?
Ir1 Cl1 2.4010(17) . ?
Ir2 P6 2.1670(16) . ?
Ir2 P4 2.2495(16) . ?
Ir2 P5 2.2604(14) . ?
Ir2 Cl2 2.3976(17) . ?
Ir3 P8 2.1688(15) . ?
Ir3 P7 2.2787(16) . ?
Ir3 P9 2.3112(15) . ?
Ir3 Cl3 2.4659(14) . ?
Ir3 Ir4 2.7412(4) . ?
Ir4 P11 2.1565(16) . ?
Ir4 P10 2.3113(16) . ?
Ir4 P12 2.3179(15) . ?
Ir4 Cl4 2.4814(15) . ?
Ir4 Cl3 2.5449(15) . ?
P1 O2 1.607(5) . ?
P1 O1 1.617(4) . ?
P1 C1 1.823(6) . ?
P2 O3 1.616(4) . ?
P2 O4 1.620(4) . ?
P2 C3 1.823(2) . ?
P3 O6 1.604(5) . ?
P3 O5 1.612(5) . ?
P3 C2 1.840(2) . ?
P4 O7 1.603(5) . ?
P4 O8 1.609(5) . ?
P4 C1 1.825(6) . ?
P6 O11 1.614(5) . ?
P6 O12 1.618(5) . ?
P6 C2 1.827(2) . ?
P7 O13 1.600(4) . ?
P7 O14 1.607(4) . ?
P7 C4 1.805(6) . ?
P8 O15 1.600(4) . ?
P8 O16 1.614(4) . ?
P8 C5 1.823(6) . ?
P9 O18 1.623(4) . ?
P9 O17 1.643(4) . ?
P9 C6 1.702(6) . ?
P10 O20 1.602(5) . ?
P10 O19 1.610(5) . ?
P10 C4 1.817(6) . ?
P11 O22 1.604(4) . ?
P11 O21 1.622(4) . ?
P11 C5 1.827(6) . ?
P12 O24 1.620(4) . ?
P12 O23 1.625(4) . ?
P12 C6 1.696(6) . ?
O1 C7 1.433(8) . ?
O2 C9 1.434(7) . ?
O3 C13 1.421(8) . ?
O4 C11 1.422(8) . ?
O5 C15 1.459(9) . ?
O6 C17 1.433(8) . ?
O7 C19 1.421(8) . ?
O8 C21 1.430(8) . ?
O9 C23 1.437(4) . ?
O9 P5 1.606(5) . ?
O10 C25 1.407(8) . ?
O10 P5 1.624(5) . ?
O11 C27 1.439(8) . ?
O12 C29 1.424(8) . ?
O13 C31 1.446(7) . ?
O14 C33 1.446(8) . ?
O15 C35 1.452(7) . ?
O16 C37 1.440(7) . ?
O17 C39 1.407(7) . ?
O18 C41 1.424(7) . ?
O19 C43 1.443(8) . ?
O20 C45 1.435(8) . ?
O21 C47 1.421(8) . ?
O22 C49 1.438(7) . ?
O23 C51 1.421(7) . ?
O24 C53 1.416(7) . ?
C23 C24B 1.4404 . ?
C23 C24A 1.4955 . ?
C24A F28A 1.2668 . ?
C24A F27A 1.3515 . ?
C24A F26A 1.3670 . ?
C24B F27B 1.2237 . ?
C24B F28B 1.3583 . ?
C24B F26B 1.6251 . ?
P5 C3 1.8508 . ?
C7 C8 1.477(10) . ?
C8 F3 1.324(9) . ?
C8 F1 1.329(10) . ?
C8 F2 1.343(8) . ?
C9 C10 1.478(10) . ?
C10 F5 1.325(9) . ?
C10 F4 1.332(8) . ?
C10 F6 1.335(10) . ?
C11 C12 1.519(11) . ?
C12 F9 1.327(10) . ?
C12 F8 1.331(9) . ?
C12 F7 1.334(9) . ?
C13 C14 1.495(10) . ?
C14 F10 1.316(9) . ?
C14 F11 1.331(9) . ?
C14 F12 1.333(10) . ?
C15 C16 1.482(12) . ?
C16 F14 1.298(10) . ?
C16 F13 1.326(10) . ?
C16 F15 1.374(12) . ?
C17 C18B 1.449(13) . ?
C17 C18A 1.483(17) . ?
C19 C20 1.493(10) . ?
C20 F21 1.331(9) . ?
C20 F20 1.334(10) . ?
C20 F19 1.334(8) . ?
C21 C22 1.451(11) . ?
C22 F23 1.296(13) . ?
C22 F22 1.311(11) . ?
C22 F24 1.360(10) . ?
C25 C26 1.481(10) . ?
C26 F28 1.306(10) . ?
C26 F29 1.333(9) . ?
C26 F30 1.356(9) . ?
C27 C28 1.500(10) . ?
C28 F31 1.314(10) . ?
C28 F33 1.318(10) . ?
C28 F32 1.334(9) . ?
C29 C30 1.501(10) . ?
C30 F36 1.325(10) . ?
C30 F35 1.330(11) . ?
C30 F34 1.349(9) . ?
C31 C32 1.499(10) . ?
C32 F39 1.321(10) . ?
C32 F37 1.328(9) . ?
C32 F38 1.337(8) . ?
C33 C34 1.486(10) . ?
C34 F42 1.336(9) . ?
C34 F40 1.337(9) . ?
C34 F41 1.338(8) . ?
C35 C36 1.501(9) . ?
C36 F45 1.324(8) . ?
C36 F44 1.334(8) . ?
C36 F43 1.341(7) . ?
C37 C38 1.503(10) . ?
C38 F48 1.326(9) . ?
C38 F46 1.338(8) . ?
C38 F47 1.341(8) . ?
C39 C40 1.471(9) . ?
C40 F49 1.329(9) . ?
C40 F50 1.337(8) . ?
C40 F51 1.351(8) . ?
C41 C42 1.501(9) . ?
C42 F53 1.315(8) . ?
C42 F54 1.345(8) . ?
C42 F52 1.346(8) . ?
C43 C44 1.463(11) . ?
C44 F57 1.329(9) . ?
C44 F56 1.333(8) . ?
C44 F55 1.368(10) . ?
C45 C46 1.493(9) . ?
C46 F60 1.319(9) . ?
C46 F58 1.326(9) . ?
C46 F59 1.338(8) . ?
C47 C48 1.497(10) . ?
C48 F66 1.331(8) . ?
C48 F64 1.335(8) . ?
C48 F65 1.351(8) . ?
C49 C50 1.481(10) . ?
C50 F63 1.331(9) . ?
C50 F61 1.336(8) . ?
C50 F62 1.342(11) . ?
C51 C52 1.479(9) . ?
C52 F67 1.330(8) . ?
C52 F69 1.344(8) . ?
C52 F68 1.346(8) . ?
C53 C54 1.480(9) . ?
C54 F70 1.340(8) . ?
C54 F71 1.345(8) . ?
C54 F72 1.346(8) . ?
C18A F18A 1.294(15) . ?
C18A F17A 1.311(13) . ?
C18A F16A 1.327(19) . ?
C18B F17B 1.304(17) . ?
C18B F18B 1.316(15) . ?
C18B F16B 1.36(2) . ?
C50Q C58S 1.414(19) . ?
C50Q C57S 1.48(3) 2_767 ?
C1S C2S 1.505(12) . ?
C2S C7S 1.381(11) . ?
C2S C3S 1.393(12) . ?
C3S C4S 1.397(12) . ?
C4S C5S 1.374(11) . ?
C5S C6S 1.389(11) . ?
C6S C7S 1.370(11) . ?
C8S C9S 1.484(13) . ?
C9S C14S 1.410(13) . ?
C9S C10S 1.423(13) . ?
C10S C11S 1.386(12) . ?
C11S C12S 1.365(11) . ?
C12S C13S 1.358(13) . ?
C13S C14S 1.352(14) . ?
C15S C16S 1.482(17) . ?
C16S C17S 1.322(17) . ?
C16S C21S 1.388(14) . ?
C17S C18S 1.31(2) . ?
C18S C19S 1.37(2) . ?
C19S C20S 1.398(18) . ?
C20S C21S 1.405(16) . ?
C22S C23S 1.49(3) . ?
C23S C28S 1.29(3) . ?
C23S C24S 1.33(3) . ?
C24S C26S 1.55(3) . ?
C25S C27S 1.38(3) . ?
C25S C26S 1.40(4) . ?
C27S C28S 1.39(3) . ?
C29S C30S 1.45(3) . ?
C30S C31S 1.23(2) . ?
C30S C35S 1.42(3) . ?
C31S C32S 1.411(17) . ?
C32S C33S 1.33(2) . ?
C33S C34S 1.34(2) . ?
C34S C35S 1.32(3) . ?
C36S C37S 1.445(19) . ?
C37S C38S 1.35(2) . ?
C37S C42S 1.480(17) . ?
C38S C39S 1.39(2) . ?
C39S C40S 1.401(18) . ?
C40S C41S 1.325(16) . ?
C41S C42S 1.424(18) . ?
C57S C58S 1.422(16) . ?
C57S C50S 1.48(3) 2_767 ?
C57S C50Q 1.48(3) 2_767 ?
C60S C61S 1.41(7) . ?
C60S C65S 1.69(5) . ?
C61S C62S 1.56(5) . ?
C62S C63S 1.15(5) . ?
C63S C64S 1.47(5) . ?
C63S C66S 1.54(6) . ?
C64S C65S 1.40(5) . ?
